data_7152805
loop_
_publ_author_name
'Ganesh Kumar, Mothukuri'
'Mali, Sachitanand M.'
'Gopi, Hosahudya N.'

_publ_section_title
;
 Synthesis and stereochemical analysis of \b-nitromethane substituted
 \g-amino acids and peptides.
;
_journal_issue 5
_journal_name_full 'Organic &amp; biomolecular chemistry'
_journal_page_first 803
_journal_page_last 813
_journal_paper_doi 10.1039/c2ob27070f
_journal_volume 11
_journal_year 2013
_chemical_absolute_configuration syn
_chemical_compound_source synthesis
_chemical_formula_moiety 'C16 H30 N2 O6'
_chemical_formula_sum 'C16 H30 N2 O6'
_chemical_formula_weight 346.42
_chemical_name_systematic Boc-gL(b-CH2NO2)-COOEt
_space_group_IT_number 18
_symmetry_cell_setting orthorhombic
_symmetry_Int_Tables_number 18
_symmetry_space_group_name_Hall 'P 2 2ab'
_symmetry_space_group_name_H-M 'P 21 21 2'
_atom_sites_solution_hydrogens geom
_atom_sites_solution_primary direct
_atom_sites_solution_secondary difmap
_audit_creation_method SHELXL-97
_cell_angle_alpha 90.00
_cell_angle_beta 90.00
_cell_angle_gamma 90.00
_cell_formula_units_Z 4
_cell_length_a 11.306(6)
_cell_length_b 31.857(16)
_cell_length_c 5.353(3)
_cell_measurement_temperature 100(2)
_cell_volume 1928.0(18)
_computing_structure_refinement 'SHELXL-97 (Sheldrick, 2008)'
_computing_structure_solution 'SHELXS-97 (Sheldrick, 2008)'
_diffrn_ambient_pressure 101.325
_diffrn_ambient_temperature 100(2)
_diffrn_measured_fraction_theta_full 0.998
_diffrn_measured_fraction_theta_max 0.998
_diffrn_radiation_monochromator graphite
_diffrn_radiation_probe x-ray
_diffrn_radiation_type MoK\a
_diffrn_radiation_wavelength 0.71073
_diffrn_reflns_av_R_equivalents 0.0616
_diffrn_reflns_av_sigmaI/netI 0.0998
_diffrn_reflns_limit_h_max 15
_diffrn_reflns_limit_h_min -12
_diffrn_reflns_limit_k_max 41
_diffrn_reflns_limit_k_min -42
_diffrn_reflns_limit_l_max 7
_diffrn_reflns_limit_l_min -5
_diffrn_reflns_number 10883
_diffrn_reflns_theta_full 28.28
_diffrn_reflns_theta_max 28.28
_diffrn_reflns_theta_min 1.91
_diffrn_source 'fine-focus sealed tube'
_diffrn_source_type 'graphite monochromator'
_exptl_absorpt_coefficient_mu 0.091
_exptl_absorpt_correction_T_max 0.989
_exptl_absorpt_correction_T_min 0.984
_exptl_absorpt_correction_type multi-scan
_exptl_absorpt_process_details SADABS
_exptl_crystal_colour colorless
_exptl_crystal_density_diffrn 1.193
_exptl_crystal_density_method 'not measured'
_exptl_crystal_description 'thin rod'
_exptl_crystal_F_000 752
_exptl_crystal_recrystallization_method EtOAc
_exptl_crystal_size_max 0.19
_exptl_crystal_size_mid 0.15
_exptl_crystal_size_min 0.12
_refine_diff_density_max 0.974
_refine_diff_density_min -0.459
_refine_diff_density_rms 0.086
_refine_ls_abs_structure_details 'Flack H D (1983), Acta Cryst. A39, 876-881'
_refine_ls_abs_structure_Flack 3(3)
_refine_ls_extinction_coef 0.011(4)
_refine_ls_extinction_expression Fc^*^=kFc[1+0.001xFc^2^\l^3^/sin(2\q)]^-1/4^
_refine_ls_extinction_method SHELXL
_refine_ls_goodness_of_fit_ref 1.168
_refine_ls_hydrogen_treatment mixed
_refine_ls_matrix_type full
_refine_ls_number_parameters 224
_refine_ls_number_reflns 4625
_refine_ls_number_restraints 7
_refine_ls_restrained_S_all 1.193
_refine_ls_R_factor_all 0.1599
_refine_ls_R_factor_gt 0.0931
_refine_ls_shift/su_max 0.017
_refine_ls_shift/su_mean 0.011
_refine_ls_structure_factor_coef Fsqd
_refine_ls_weighting_details 'calc w=1/[\s^2^(Fo^2^)+(0.1258P)^2^+0.0000P] where P=(Fo^2^+2Fc^2^)/3'
_refine_ls_weighting_scheme calc
_refine_ls_wR_factor_gt 0.2320
_refine_ls_wR_factor_ref 0.2660
_reflns_number_gt 2600
_reflns_number_total 4625
_reflns_threshold_expression >2sigma(I)
_cod_data_source_file c2ob27070f.txt
_cod_data_source_block 2c
_cod_original_cell_volume 1928.2(17)
_cod_database_code 7152805

loop_
_symmetry_equiv_pos_as_xyz
'x, y, z'
'-x, -y, z'
'-x+1/2, y+1/2, -z'
'x+1/2, -y+1/2, -z'

loop_
_atom_site_label
_atom_site_type_symbol
_atom_site_fract_x
_atom_site_fract_y
_atom_site_fract_z
_atom_site_U_iso_or_equiv
_atom_site_adp_type
_atom_site_occupancy
_atom_site_symmetry_multiplicity
_atom_site_calc_flag
_atom_site_refinement_flags
O1 O 0.2206(4) 0.22852(9) 0.5784(5) 0.0433(10) Uani 1 1 d .
O2 O 0.2092(3) 0.17427(9) 0.3052(5) 0.0374(8) Uani 1 1 d .
O3 O -0.1488(4) 0.13189(11) 0.9800(7) 0.0574(11) Uani 1 1 d .
O4 O -0.1998(4) 0.09223(12) 0.6737(8) 0.0633(12) Uani 1 1 d .
O5 O 0.1006(3) 0.05249(9) 1.2682(6) 0.0393(9) Uani 1 1 d .
O6 O 0.1635(4) -0.00050(9) 1.0287(6) 0.0540(12) Uani 1 1 d .
N1 N 0.2125(4) 0.16449(10) 0.7273(6) 0.0372(10) Uani 1 1 d .
H1 H 0.2159 0.1771 0.8693 0.045 Uiso 1 1 calc R
N2 N -0.1290(5) 0.11553(12) 0.7796(9) 0.0490(12) Uani 1 1 d .
C1 C 0.2231(5) 0.26122(13) 0.3831(8) 0.0400(13) Uani 1 1 d .
C2 C 0.3342(4) 0.25696(15) 0.2261(10) 0.0406(12) Uani 1 1 d .
H2A H 0.4021 0.2558 0.3336 0.061 Uiso 1 1 calc R
H2B H 0.3409 0.2807 0.1167 0.061 Uiso 1 1 calc R
H2C H 0.3298 0.2317 0.1288 0.061 Uiso 1 1 calc R
C3 C 0.2296(8) 0.30101(15) 0.5422(11) 0.077(2) Uani 1 1 d .
H3A H 0.1649 0.3013 0.6582 0.115 Uiso 1 1 calc R
H3B H 0.2250 0.3252 0.4359 0.115 Uiso 1 1 calc R
H3C H 0.3030 0.3014 0.6323 0.115 Uiso 1 1 calc R
C4 C 0.1125(5) 0.26054(16) 0.2277(10) 0.0478(14) Uani 1 1 d .
H4A H 0.1077 0.2344 0.1391 0.072 Uiso 1 1 calc R
H4B H 0.1144 0.2833 0.1103 0.072 Uiso 1 1 calc R
H4C H 0.0448 0.2635 0.3344 0.072 Uiso 1 1 calc R
C5 C 0.2127(5) 0.18803(12) 0.5178(8) 0.0325(11) Uani 1 1 d .
C6 C 0.2067(5) 0.11887(12) 0.7250(8) 0.0384(12) Uani 1 1 d .
H6 H 0.2151 0.1095 0.5515 0.046 Uiso 1 1 calc R
C7 C 0.3093(6) 0.10069(17) 0.8736(10) 0.0588(18) Uani 1 1 d .
H7A H 0.3091 0.0704 0.8531 0.071 Uiso 1 1 calc R
H7B H 0.2963 0.1066 1.0492 0.071 Uiso 1 1 calc R
C8 C 0.4367(8) 0.1181(4) 0.7971(15) 0.156(6) Uani 1 1 d D
H8 H 0.4587 0.1450 0.8729 0.188 Uiso 1 1 calc R
C9 C 0.4751(11) 0.1123(4) 0.546(2) 0.163(6) Uani 1 1 d D
H9A H 0.5595 0.1091 0.5427 0.245 Uiso 1 1 calc R
H9B H 0.4530 0.1363 0.4480 0.245 Uiso 1 1 calc R
H9C H 0.4386 0.0876 0.4779 0.245 Uiso 1 1 calc R
C10 C 0.5096(13) 0.0780(5) 0.896(3) 0.206(6) Uani 1 1 d U
H10A H 0.5417 0.0629 0.7566 0.309 Uiso 1 1 calc R
H10B H 0.4577 0.0599 0.9889 0.309 Uiso 1 1 calc R
H10C H 0.5729 0.0873 1.0025 0.309 Uiso 1 1 calc R
C11 C 0.0855(5) 0.10437(13) 0.8191(8) 0.0401(13) Uani 1 1 d .
H11 H 0.0756 0.1149 0.9897 0.048 Uiso 1 1 calc R
C12 C -0.0118(5) 0.12284(15) 0.6610(9) 0.0401(12) Uani 1 1 d .
H12A H 0.0011 0.1528 0.6411 0.048 Uiso 1 1 calc R
H12B H -0.0106 0.1101 0.4966 0.048 Uiso 1 1 calc R
C13 C 0.0735(6) 0.05646(13) 0.8272(8) 0.0500(15) Uani 1 1 d .
H13A H -0.0090 0.0491 0.8021 0.060 Uiso 1 1 calc R
H13B H 0.1183 0.0446 0.6898 0.060 Uiso 1 1 calc R
C14 C 0.1152(5) 0.03694(13) 1.0661(8) 0.0385(13) Uani 1 1 d .
C15 C 0.1986(5) -0.02382(13) 1.2530(9) 0.0453(14) Uani 1 1 d .
H15A H 0.2049 -0.0535 1.2141 0.054 Uiso 1 1 calc R
H15B H 0.1389 -0.0204 1.3817 0.054 Uiso 1 1 calc R
C16 C 0.3151(6) -0.00787(16) 1.3464(12) 0.0611(18) Uani 1 1 d .
H16A H 0.3737 -0.0109 1.2179 0.092 Uiso 1 1 calc R
H16B H 0.3386 -0.0237 1.4907 0.092 Uiso 1 1 calc R
H16C H 0.3078 0.0212 1.3905 0.092 Uiso 1 1 calc R

loop_
_atom_site_aniso_label
_atom_site_aniso_U_11
_atom_site_aniso_U_22
_atom_site_aniso_U_33
_atom_site_aniso_U_23
_atom_site_aniso_U_13
_atom_site_aniso_U_12
O1 0.093(3) 0.0190(15) 0.0181(14) 0.0007(11) 0.0050(18) -0.0083(17)
O2 0.070(2) 0.0247(15) 0.0176(14) -0.0008(11) 0.0082(17) -0.0014(15)
O3 0.086(3) 0.043(2) 0.043(2) -0.0129(17) 0.029(2) -0.001(2)
O4 0.081(3) 0.043(2) 0.065(3) -0.0228(19) 0.015(3) -0.015(2)
O5 0.074(2) 0.0290(16) 0.0147(14) -0.0017(12) -0.0001(16) -0.0016(15)
O6 0.122(4) 0.0163(14) 0.0235(16) 0.0027(12) -0.003(2) 0.0074(18)
N1 0.072(3) 0.0231(18) 0.0164(16) -0.0002(13) 0.001(2) 0.0064(18)
N2 0.080(3) 0.024(2) 0.044(3) -0.0012(19) 0.016(3) 0.001(2)
C1 0.072(4) 0.022(2) 0.026(2) 0.0030(16) 0.003(3) -0.005(2)
C2 0.044(3) 0.043(3) 0.035(3) 0.007(2) -0.002(3) -0.006(2)
C3 0.171(8) 0.021(2) 0.039(3) -0.002(2) 0.022(4) -0.008(3)
C4 0.058(4) 0.045(3) 0.040(3) 0.009(2) 0.018(3) 0.015(2)
C5 0.056(3) 0.0181(19) 0.024(2) -0.0011(16) -0.003(2) 0.002(2)
C6 0.070(3) 0.022(2) 0.024(2) -0.0003(16) 0.012(3) 0.010(2)
C7 0.083(5) 0.055(3) 0.038(3) 0.022(2) 0.025(3) 0.038(3)
C8 0.081(6) 0.332(16) 0.056(5) 0.078(7) 0.032(5) 0.132(8)
C9 0.132(10) 0.200(12) 0.158(11) 0.080(10) 0.065(9) 0.044(8)
C10 0.162(9) 0.252(10) 0.203(10) 0.088(8) 0.028(8) 0.069(8)
C11 0.085(4) 0.016(2) 0.020(2) 0.0053(16) 0.015(3) 0.005(2)
C12 0.062(4) 0.032(3) 0.027(2) 0.0064(19) 0.010(3) 0.003(2)
C13 0.119(5) 0.018(2) 0.0125(19) -0.0005(16) -0.003(3) 0.003(3)
C14 0.082(4) 0.020(2) 0.0138(19) 0.0044(16) -0.001(2) -0.003(2)
C15 0.088(4) 0.022(2) 0.026(2) 0.0071(17) -0.010(3) 0.001(2)
C16 0.077(5) 0.037(3) 0.069(4) 0.005(3) 0.001(4) 0.011(3)

loop_
_atom_type_symbol
_atom_type_description
_atom_type_scat_dispersion_real
_atom_type_scat_dispersion_imag
_atom_type_scat_source
C C 0.0033 0.0016 'International Tables Vol C Tables 4.2.6.8 and 6.1.1.4'
H H 0.0000 0.0000 'International Tables Vol C Tables 4.2.6.8 and 6.1.1.4'
N N 0.0061 0.0033 'International Tables Vol C Tables 4.2.6.8 and 6.1.1.4'
O O 0.0106 0.0060 'International Tables Vol C Tables 4.2.6.8 and 6.1.1.4'

loop_
_geom_angle_atom_site_label_1
_geom_angle_atom_site_label_2
_geom_angle_atom_site_label_3
_geom_angle
C5 O1 C1 120.8(3)
C14 O6 C15 116.3(3)
C5 N1 C6 123.3(4)
O3 N2 O4 123.2(5)
O3 N2 C12 118.3(5)
O4 N2 C12 118.5(4)
O1 C1 C4 111.4(4)
O1 C1 C2 110.2(4)
C4 C1 C2 112.4(4)
O1 C1 C3 101.0(4)
C4 C1 C3 111.1(5)
C2 C1 C3 110.1(5)
O2 C5 O1 125.2(4)
O2 C5 N1 125.1(4)
O1 C5 N1 109.6(3)
N1 C6 C7 110.0(5)
N1 C6 C11 109.8(4)
C7 C6 C11 113.3(4)
C6 C7 C8 114.9(4)
C9 C8 C7 118.1(11)
C9 C8 C10 93.0(9)
C7 C8 C10 95.8(9)
C12 C11 C6 110.6(4)
C12 C11 C13 109.8(4)
C6 C11 C13 112.9(4)
N2 C12 C11 110.5(4)
C14 C13 C11 114.2(4)
O5 C14 O6 124.3(4)
O5 C14 C13 123.7(4)
O6 C14 C13 112.0(4)
O6 C15 C16 109.9(4)

loop_
_geom_bond_atom_site_label_1
_geom_bond_atom_site_label_2
_geom_bond_distance
O1 C5 1.333(5)
O1 C1 1.476(5)
O2 C5 1.220(5)
O3 N2 1.213(5)
O4 N2 1.230(6)
O5 C14 1.201(5)
O6 C14 1.327(6)
O6 C15 1.467(5)
N1 C5 1.349(5)
N1 C6 1.455(5)
N2 C12 1.488(7)
C1 C4 1.502(8)
C1 C2 1.516(7)
C1 C3 1.529(6)
C6 C7 1.521(7)
C6 C11 1.531(7)
C7 C8 1.597(13)
C8 C9 1.425(12)
C8 C10 1.610(14)
C11 C12 1.508(7)
C11 C13 1.533(6)
C13 C14 1.498(6)
C15 C16 1.498(8)
